data_7050108
loop_
_publ_author_name
'Su\'arez, St\'ephane'
'Mamula, Olimpia'
'Scopelliti, Rosario'
'Donnio, Bertrand'
'Guillon, Daniel'
'Terazzi, Emmanuel'
'Piguet, Claude'
'B\"unzli, Jean-Claude G.'

_publ_section_title
;
 Lanthanide luminescent mesomorphic complexes with macrocycles derived
 from diaza-18-crown-6
;
_journal_issue 10
_journal_name_full 'New Journal of Chemistry'
_journal_page_first 1323
_journal_paper_doi 10.1039/b503591k
_journal_volume 29
_journal_year 2005
_chemical_formula_moiety 'C44 H54 N2 O12'
_chemical_formula_sum 'C44 H54 N2 O12'
_chemical_formula_weight 802.89
_chemical_name_systematic
;
?
;
_space_group_IT_number 2
_symmetry_cell_setting triclinic
_symmetry_space_group_name_Hall '-P 1'
_symmetry_space_group_name_H-M 'P -1'
_atom_sites_solution_hydrogens geom
_atom_sites_solution_primary direct
_atom_sites_solution_secondary difmap
_audit_creation_method SHELXL-97
_cell_angle_alpha 95.811(11)
_cell_angle_beta 91.078(11)
_cell_angle_gamma 115.790(13)
_cell_formula_units_Z 1
_cell_length_a 8.7954(11)
_cell_length_b 9.5631(13)
_cell_length_c 13.9798(18)
_cell_measurement_reflns_used 2959
_cell_measurement_temperature 140(2)
_cell_measurement_theta_max 28.15775
_cell_measurement_theta_min 2.41525
_cell_volume 1050.7(3)
_computing_cell_refinement 'Oxford Diffraction CrysAlis RED'
_computing_data_collection 'Oxford Diffraction CrysAlis CCD'
_computing_data_reduction 'Oxford Diffraction CrysAlis RED'
_computing_molecular_graphics 'Bruker SHELXTL'
_computing_publication_material 'Bruker SHELXTL'
_computing_structure_refinement 'SHELXL-97 (Sheldrick, 1997)'
_computing_structure_solution 'SHELXS-97 (Sheldrick, 1990)'
_diffrn_ambient_temperature 140(2)
_diffrn_measured_fraction_theta_full 0.872
_diffrn_measured_fraction_theta_max 0.872
_diffrn_measurement_device_type 'Oxford Diffraction KM4 Sapphire CCD'
_diffrn_measurement_method 'phi and omega scans'
_diffrn_radiation_monochromator graphite
_diffrn_radiation_source 'fine-focus sealed tube'
_diffrn_radiation_type MoK\a
_diffrn_radiation_wavelength 0.71073
_diffrn_reflns_av_R_equivalents 0.0340
_diffrn_reflns_av_sigmaI/netI 0.0408
_diffrn_reflns_limit_h_max 10
_diffrn_reflns_limit_h_min -10
_diffrn_reflns_limit_k_max 11
_diffrn_reflns_limit_k_min -11
_diffrn_reflns_limit_l_max 15
_diffrn_reflns_limit_l_min -16
_diffrn_reflns_number 6249
_diffrn_reflns_theta_full 25.03
_diffrn_reflns_theta_max 25.03
_diffrn_reflns_theta_min 2.88
_exptl_absorpt_coefficient_mu 0.092
_exptl_absorpt_correction_type none
_exptl_crystal_colour colourless
_exptl_crystal_density_diffrn 1.269
_exptl_crystal_density_method 'not measured'
_exptl_crystal_description prismatic
_exptl_crystal_F_000 428
_exptl_crystal_size_max 0.14
_exptl_crystal_size_mid 0.10
_exptl_crystal_size_min 0.09
_refine_diff_density_max 0.241
_refine_diff_density_min -0.211
_refine_diff_density_rms 0.043
_refine_ls_extinction_method none
_refine_ls_goodness_of_fit_ref 0.964
_refine_ls_hydrogen_treatment mixed
_refine_ls_matrix_type full
_refine_ls_number_parameters 262
_refine_ls_number_reflns 3242
_refine_ls_number_restraints 0
_refine_ls_restrained_S_all 0.964
_refine_ls_R_factor_all 0.0561
_refine_ls_R_factor_gt 0.0421
_refine_ls_shift/su_max 0.000
_refine_ls_shift/su_mean 0.000
_refine_ls_structure_factor_coef Fsqd
_refine_ls_weighting_details 'calc w=1/[\s^2^(Fo^2^)+(0.0779P)^2^+0.0000P] where P=(Fo^2^+2Fc^2^)/3'
_refine_ls_weighting_scheme calc
_refine_ls_wR_factor_gt 0.1111
_refine_ls_wR_factor_ref 0.1194
_reflns_number_gt 2410
_reflns_number_total 3242
_reflns_threshold_expression >2sigma(I)
_cod_data_source_file b503591k.txt
_cod_data_source_block ssl9
_cod_depositor_comments
;
The following automatic conversions were performed:
'_symmetry_cell_setting' value 'Triclinic' changed to 'triclinic'
according to '/home/saulius/struct/CIF-dictionaries/cif_core.dic'
dictionary named 'cif_core.dic' version 2.4.1 from 2010-06-29.

Automatic conversion script
Id: cif_fix_enum 1527 2010-12-29 10:47:43Z saulius 
;
_cod_original_cell_volume 1050.7(2)
_cod_original_sg_symbol_H-M P-1
_cod_database_code 7050108

loop_
_symmetry_equiv_pos_as_xyz
'x, y, z'
'-x, -y, -z'

loop_
_atom_site_label
_atom_site_type_symbol
_atom_site_fract_x
_atom_site_fract_y
_atom_site_fract_z
_atom_site_U_iso_or_equiv
_atom_site_adp_type
_atom_site_occupancy
_atom_site_symmetry_multiplicity
_atom_site_calc_flag
_atom_site_refinement_flags
_atom_site_disorder_assembly
_atom_site_disorder_group
O1 O -0.21720(16) -0.11830(15) -0.11515(8) 0.0286(3) Uani 1 1 d . . .
O2 O -0.36128(15) -0.07504(14) 0.06534(8) 0.0279(3) Uani 1 1 d . . .
O3 O 0.50445(16) 0.31831(15) -0.64004(8) 0.0302(3) Uani 1 1 d . . .
O4 O 0.73904(17) 0.35587(15) -0.54897(8) 0.0325(3) Uani 1 1 d . . .
O5 O 1.07891(17) 0.67256(15) -0.91742(9) 0.0326(4) Uani 1 1 d . . .
O6 O 1.21813(17) 0.61469(17) -0.77099(9) 0.0375(4) Uani 1 1 d . . .
N1 N 0.15297(19) 0.02091(17) -0.26269(9) 0.0233(4) Uani 1 1 d . . .
C1 C 0.0331(2) -0.0688(2) -0.19424(12) 0.0252(4) Uani 1 1 d . . .
H1A H 0.0884 -0.0332 -0.1282 0.030 Uiso 1 1 calc R . .
H1B H 0.0064 -0.1808 -0.2092 0.030 Uiso 1 1 calc R . .
C2 C -0.1301(2) -0.0523(2) -0.19657(12) 0.0266(4) Uani 1 1 d . . .
H2A H -0.1060 0.0593 -0.1931 0.032 Uiso 1 1 calc R . .
H2B H -0.1999 -0.1085 -0.2570 0.032 Uiso 1 1 calc R . .
C3 C -0.3706(2) -0.1030(2) -0.10653(12) 0.0269(4) Uani 1 1 d . . .
H3A H -0.4473 -0.1560 -0.1651 0.032 Uiso 1 1 calc R . .
H3B H -0.3462 0.0090 -0.0994 0.032 Uiso 1 1 calc R . .
C4 C -0.4533(2) -0.1765(2) -0.01899(12) 0.0283(5) Uani 1 1 d . . .
H4A H -0.5723 -0.1923 -0.0207 0.034 Uiso 1 1 calc R . .
H4B H -0.4526 -0.2797 -0.0185 0.034 Uiso 1 1 calc R . .
C5 C -0.4178(2) -0.1457(2) 0.15183(11) 0.0256(4) Uani 1 1 d . . .
H5A H -0.4000 -0.2412 0.1507 0.031 Uiso 1 1 calc R . .
H5B H -0.5405 -0.1767 0.1551 0.031 Uiso 1 1 calc R . .
C6 C -0.3215(2) -0.0320(2) 0.24055(12) 0.0256(4) Uani 1 1 d . . .
H6A H -0.3097 0.0733 0.2308 0.031 Uiso 1 1 calc R . .
H6B H -0.3894 -0.0648 0.2969 0.031 Uiso 1 1 calc R . .
C7 C 0.0902(2) -0.0517(2) -0.36314(11) 0.0255(4) Uani 1 1 d . . .
H7A H -0.0274 -0.0659 -0.3743 0.031 Uiso 1 1 calc R . .
H7B H 0.0884 -0.1565 -0.3720 0.031 Uiso 1 1 calc R . .
C8 C 0.1984(2) 0.0457(2) -0.43707(11) 0.0239(4) Uani 1 1 d . . .
C9 C 0.2283(2) 0.2019(2) -0.43810(12) 0.0264(4) Uani 1 1 d . . .
H9 H 0.1786 0.2468 -0.3923 0.032 Uiso 1 1 calc R . .
C10 C 0.3293(2) 0.2928(2) -0.50475(12) 0.0282(4) Uani 1 1 d . . .
H10 H 0.3474 0.3981 -0.5053 0.034 Uiso 1 1 calc R . .
C11 C 0.4029(2) 0.2272(2) -0.57020(12) 0.0255(4) Uani 1 1 d . . .
C12 C 0.3728(2) 0.0717(2) -0.57317(12) 0.0302(5) Uani 1 1 d . . .
H12 H 0.4209 0.0271 -0.6201 0.036 Uiso 1 1 calc R . .
C13 C 0.2705(3) -0.0179(2) -0.50599(12) 0.0290(5) Uani 1 1 d . . .
H13 H 0.2497 -0.1243 -0.5073 0.035 Uiso 1 1 calc R . .
C14 C 0.6759(2) 0.3725(2) -0.62284(12) 0.0254(4) Uani 1 1 d . . .
C15 C 0.7734(2) 0.4510(2) -0.70282(12) 0.0229(4) Uani 1 1 d . . .
C16 C 0.6985(3) 0.4805(2) -0.78278(12) 0.0267(4) Uani 1 1 d . . .
H16 H 0.5800 0.4495 -0.7873 0.032 Uiso 1 1 calc R . .
C17 C 0.7975(2) 0.5556(2) -0.85628(12) 0.0248(4) Uani 1 1 d . . .
H17 H 0.7465 0.5763 -0.9101 0.030 Uiso 1 1 calc R . .
C18 C 0.9702(2) 0.5995(2) -0.84993(12) 0.0251(4) Uani 1 1 d . . .
C19 C 1.0474(2) 0.5694(2) -0.76883(12) 0.0263(4) Uani 1 1 d . . .
C20 C 0.9488(2) 0.4972(2) -0.69600(12) 0.0249(4) Uani 1 1 d . . .
H20 H 0.9999 0.4788 -0.6412 0.030 Uiso 1 1 calc R . .
C21 C 1.0107(3) 0.7135(2) -0.99863(13) 0.0372(5) Uani 1 1 d . . .
H21A H 0.9222 0.6186 -1.0346 0.056 Uiso 1 1 calc R . .
H21B H 1.1012 0.7652 -1.0409 0.056 Uiso 1 1 calc R . .
H21C H 0.9622 0.7847 -0.9758 0.056 Uiso 1 1 calc R . .
C22 C 1.2984(3) 0.5758(3) -0.69383(14) 0.0404(5) Uani 1 1 d . . .
H22A H 1.2852 0.6265 -0.6321 0.061 Uiso 1 1 calc R . .
H22B H 1.4191 0.6124 -0.7037 0.061 Uiso 1 1 calc R . .
H22C H 1.2454 0.4621 -0.6932 0.061 Uiso 1 1 calc R . .

loop_
_atom_site_aniso_label
_atom_site_aniso_U_11
_atom_site_aniso_U_22
_atom_site_aniso_U_33
_atom_site_aniso_U_23
_atom_site_aniso_U_13
_atom_site_aniso_U_12
O1 0.0223(8) 0.0457(8) 0.0232(6) 0.0129(6) 0.0066(5) 0.0180(7)
O2 0.0236(8) 0.0351(7) 0.0178(6) 0.0045(5) 0.0012(5) 0.0060(6)
O3 0.0232(8) 0.0425(8) 0.0239(7) 0.0147(6) 0.0058(5) 0.0109(7)
O4 0.0316(9) 0.0413(8) 0.0247(7) 0.0122(6) 0.0015(6) 0.0144(7)
O5 0.0306(9) 0.0397(8) 0.0297(7) 0.0181(6) 0.0077(6) 0.0141(7)
O6 0.0251(9) 0.0547(9) 0.0344(7) 0.0217(7) 0.0051(6) 0.0154(8)
N1 0.0218(9) 0.0321(8) 0.0159(7) 0.0061(6) 0.0022(6) 0.0110(8)
C1 0.0247(12) 0.0344(11) 0.0178(8) 0.0077(7) 0.0029(7) 0.0132(9)
C2 0.0265(12) 0.0370(11) 0.0169(8) 0.0065(7) 0.0034(7) 0.0138(10)
C3 0.0196(11) 0.0400(11) 0.0211(9) 0.0032(8) -0.0003(7) 0.0134(9)
C4 0.0215(11) 0.0371(11) 0.0212(9) 0.0007(8) 0.0013(8) 0.0087(10)
C5 0.0212(11) 0.0336(11) 0.0214(9) 0.0093(7) 0.0052(7) 0.0102(9)
C6 0.0259(11) 0.0368(11) 0.0187(9) 0.0061(7) 0.0051(7) 0.0171(9)
C7 0.0248(12) 0.0308(10) 0.0179(9) 0.0039(7) 0.0019(7) 0.0092(9)
C8 0.0208(11) 0.0341(10) 0.0157(8) 0.0045(7) -0.0016(7) 0.0108(9)
C9 0.0265(12) 0.0291(10) 0.0184(9) -0.0015(7) 0.0031(7) 0.0083(9)
C10 0.0268(12) 0.0271(10) 0.0263(9) 0.0018(8) 0.0022(8) 0.0080(9)
C11 0.0200(11) 0.0362(11) 0.0185(8) 0.0092(7) 0.0013(7) 0.0096(9)
C12 0.0333(13) 0.0447(12) 0.0230(9) 0.0104(8) 0.0096(8) 0.0250(11)
C13 0.0344(13) 0.0334(11) 0.0260(9) 0.0091(8) 0.0059(8) 0.0199(10)
C14 0.0267(12) 0.0269(10) 0.0240(9) 0.0028(7) 0.0026(8) 0.0130(9)
C15 0.0257(12) 0.0222(9) 0.0221(9) 0.0043(7) 0.0045(7) 0.0114(9)
C16 0.0273(12) 0.0288(10) 0.0265(9) 0.0054(8) 0.0014(8) 0.0141(9)
C17 0.0281(12) 0.0265(10) 0.0230(9) 0.0092(7) 0.0042(8) 0.0137(9)
C18 0.0287(12) 0.0237(10) 0.0235(9) 0.0083(7) 0.0071(8) 0.0108(9)
C19 0.0242(12) 0.0277(10) 0.0281(9) 0.0072(8) 0.0043(8) 0.0115(9)
C20 0.0273(12) 0.0267(10) 0.0223(9) 0.0063(7) 0.0015(8) 0.0127(9)
C21 0.0484(15) 0.0383(12) 0.0232(9) 0.0161(8) 0.0057(9) 0.0149(11)
C22 0.0270(13) 0.0624(15) 0.0365(11) 0.0229(10) 0.0034(9) 0.0203(12)

loop_
_atom_type_symbol
_atom_type_description
_atom_type_scat_dispersion_real
_atom_type_scat_dispersion_imag
_atom_type_scat_source
C C 0.0033 0.0016 'International Tables Vol C Tables 4.2.6.8 and 6.1.1.4'
H H 0.0000 0.0000 'International Tables Vol C Tables 4.2.6.8 and 6.1.1.4'
N N 0.0061 0.0033 'International Tables Vol C Tables 4.2.6.8 and 6.1.1.4'
O O 0.0106 0.0060 'International Tables Vol C Tables 4.2.6.8 and 6.1.1.4'

loop_
_geom_angle_atom_site_label_1
_geom_angle_atom_site_label_2
_geom_angle_atom_site_label_3
_geom_angle
_geom_angle_site_symmetry_1
_geom_angle_site_symmetry_3
_geom_angle_publ_flag
C3 O1 C2 112.50(13) . . ?
C4 O2 C5 112.07(14) . . ?
C14 O3 C11 115.53(13) . . ?
C18 O5 C21 117.73(15) . . ?
C19 O6 C22 116.98(15) . . ?
C6 N1 C1 110.57(13) 2 . ?
C6 N1 C7 110.88(13) 2 . ?
C1 N1 C7 110.40(13) . . ?
N1 C1 C2 113.52(14) . . ?
N1 C1 H1A 108.9 . . ?
C2 C1 H1A 108.9 . . ?
N1 C1 H1B 108.9 . . ?
C2 C1 H1B 108.9 . . ?
H1A C1 H1B 107.7 . . ?
O1 C2 C1 107.04(13) . . ?
O1 C2 H2A 110.3 . . ?
C1 C2 H2A 110.3 . . ?
O1 C2 H2B 110.3 . . ?
C1 C2 H2B 110.3 . . ?
H2A C2 H2B 108.6 . . ?
O1 C3 C4 108.47(14) . . ?
O1 C3 H3A 110.0 . . ?
C4 C3 H3A 110.0 . . ?
O1 C3 H3B 110.0 . . ?
C4 C3 H3B 110.0 . . ?
H3A C3 H3B 108.4 . . ?
O2 C4 C3 108.60(15) . . ?
O2 C4 H4A 110.0 . . ?
C3 C4 H4A 110.0 . . ?
O2 C4 H4B 110.0 . . ?
C3 C4 H4B 110.0 . . ?
H4A C4 H4B 108.4 . . ?
O2 C5 C6 110.65(15) . . ?
O2 C5 H5A 109.5 . . ?
C6 C5 H5A 109.5 . . ?
O2 C5 H5B 109.5 . . ?
C6 C5 H5B 109.5 . . ?
H5A C5 H5B 108.1 . . ?
N1 C6 C5 114.58(14) 2 . ?
N1 C6 H6A 108.6 2 . ?
C5 C6 H6A 108.6 . . ?
N1 C6 H6B 108.6 2 . ?
C5 C6 H6B 108.6 . . ?
H6A C6 H6B 107.6 . . ?
N1 C7 C8 112.60(14) . . ?
N1 C7 H7A 109.1 . . ?
C8 C7 H7A 109.1 . . ?
N1 C7 H7B 109.1 . . ?
C8 C7 H7B 109.1 . . ?
H7A C7 H7B 107.8 . . ?
C13 C8 C9 118.15(17) . . ?
C13 C8 C7 120.85(16) . . ?
C9 C8 C7 121.01(15) . . ?
C10 C9 C8 121.38(16) . . ?
C10 C9 H9 119.3 . . ?
C8 C9 H9 119.3 . . ?
C11 C10 C9 118.87(17) . . ?
C11 C10 H10 120.6 . . ?
C9 C10 H10 120.6 . . ?
C10 C11 C12 121.47(18) . . ?
C10 C11 O3 119.42(16) . . ?
C12 C11 O3 119.01(16) . . ?
C11 C12 C13 118.83(16) . . ?
C11 C12 H12 120.6 . . ?
C13 C12 H12 120.6 . . ?
C8 C13 C12 121.25(17) . . ?
C8 C13 H13 119.4 . . ?
C12 C13 H13 119.4 . . ?
O4 C14 O3 122.56(17) . . ?
O4 C14 C15 124.38(18) . . ?
O3 C14 C15 113.06(14) . . ?
C16 C15 C20 119.87(17) . . ?
C16 C15 C14 122.91(17) . . ?
C20 C15 C14 117.22(15) . . ?
C15 C16 C17 120.33(18) . . ?
C15 C16 H16 119.8 . . ?
C17 C16 H16 119.8 . . ?
C18 C17 C16 119.71(16) . . ?
C18 C17 H17 120.1 . . ?
C16 C17 H17 120.1 . . ?
O5 C18 C17 124.79(16) . . ?
O5 C18 C19 114.93(16) . . ?
C17 C18 C19 120.28(17) . . ?
O6 C19 C20 125.10(16) . . ?
O6 C19 C18 115.36(16) . . ?
C20 C19 C18 119.53(17) . . ?
C19 C20 C15 120.26(16) . . ?
C19 C20 H20 119.9 . . ?
C15 C20 H20 119.9 . . ?
O5 C21 H21A 109.5 . . ?
O5 C21 H21B 109.5 . . ?
H21A C21 H21B 109.5 . . ?
O5 C21 H21C 109.5 . . ?
H21A C21 H21C 109.5 . . ?
H21B C21 H21C 109.5 . . ?
O6 C22 H22A 109.5 . . ?
O6 C22 H22B 109.5 . . ?
H22A C22 H22B 109.5 . . ?
O6 C22 H22C 109.5 . . ?
H22A C22 H22C 109.5 . . ?
H22B C22 H22C 109.5 . . ?

loop_
_geom_bond_atom_site_label_1
_geom_bond_atom_site_label_2
_geom_bond_distance
_geom_bond_site_symmetry_2
_geom_bond_publ_flag
O1 C3 1.425(2) . ?
O1 C2 1.428(2) . ?
O2 C4 1.427(2) . ?
O2 C5 1.4357(19) . ?
O3 C14 1.371(2) . ?
O3 C11 1.428(2) . ?
O4 C14 1.220(2) . ?
O5 C18 1.371(2) . ?
O5 C21 1.439(2) . ?
O6 C19 1.372(2) . ?
O6 C22 1.442(2) . ?
N1 C6 1.464(2) 2 ?
N1 C1 1.477(2) . ?
N1 C7 1.483(2) . ?
C1 C2 1.511(3) . ?
C1 H1A 0.9900 . ?
C1 H1B 0.9900 . ?
C2 H2A 0.9900 . ?
C2 H2B 0.9900 . ?
C3 C4 1.511(2) . ?
C3 H3A 0.9900 . ?
C3 H3B 0.9900 . ?
C4 H4A 0.9900 . ?
C4 H4B 0.9900 . ?
C5 C6 1.525(2) . ?
C5 H5A 0.9900 . ?
C5 H5B 0.9900 . ?
C6 N1 1.464(2) 2 ?
C6 H6A 0.9900 . ?
C6 H6B 0.9900 . ?
C7 C8 1.517(2) . ?
C7 H7A 0.9900 . ?
C7 H7B 0.9900 . ?
C8 C13 1.393(2) . ?
C8 C9 1.401(2) . ?
C9 C10 1.391(2) . ?
C9 H9 0.9500 . ?
C10 C11 1.382(2) . ?
C10 H10 0.9500 . ?
C11 C12 1.388(3) . ?
C12 C13 1.396(2) . ?
C12 H12 0.9500 . ?
C13 H13 0.9500 . ?
C14 C15 1.482(2) . ?
C15 C16 1.400(2) . ?
C15 C20 1.406(3) . ?
C16 C17 1.403(2) . ?
C16 H16 0.9500 . ?
C17 C18 1.387(3) . ?
C17 H17 0.9500 . ?
C18 C19 1.427(2) . ?
C19 C20 1.385(2) . ?
C20 H20 0.9500 . ?
C21 H21A 0.9800 . ?
C21 H21B 0.9800 . ?
C21 H21C 0.9800 . ?
C22 H22A 0.9800 . ?
C22 H22B 0.9800 . ?
C22 H22C 0.9800 . ?

loop_
_geom_torsion_atom_site_label_1
_geom_torsion_atom_site_label_2
_geom_torsion_atom_site_label_3
_geom_torsion_atom_site_label_4
_geom_torsion
_geom_torsion_site_symmetry_1
_geom_torsion_site_symmetry_2
_geom_torsion_site_symmetry_3
_geom_torsion_site_symmetry_4
_geom_torsion_publ_flag
C6 N1 C1 C2 165.90(14) 2 . . . ?
C7 N1 C1 C2 -71.03(18) . . . . ?
C3 O1 C2 C1 177.13(14) . . . . ?
N1 C1 C2 O1 -168.76(13) . . . . ?
C2 O1 C3 C4 179.75(14) . . . . ?
C5 O2 C4 C3 -172.25(14) . . . . ?
O1 C3 C4 O2 74.26(17) . . . . ?
C4 O2 C5 C6 -177.90(14) . . . . ?
O2 C5 C6 N1 -80.11(18) . . . 2 ?
C6 N1 C7 C8 -63.54(19) 2 . . . ?
C1 N1 C7 C8 173.57(14) . . . . ?
N1 C7 C8 C13 124.04(17) . . . . ?
N1 C7 C8 C9 -56.1(2) . . . . ?
C13 C8 C9 C10 -1.0(3) . . . . ?
C7 C8 C9 C10 179.06(15) . . . . ?
C8 C9 C10 C11 -0.9(3) . . . . ?
C9 C10 C11 C12 2.6(3) . . . . ?
C9 C10 C11 O3 178.91(15) . . . . ?
C14 O3 C11 C10 104.86(18) . . . . ?
C14 O3 C11 C12 -78.73(19) . . . . ?
C10 C11 C12 C13 -2.3(3) . . . . ?
O3 C11 C12 C13 -178.66(15) . . . . ?
C9 C8 C13 C12 1.3(3) . . . . ?
C7 C8 C13 C12 -178.79(16) . . . . ?
C11 C12 C13 C8 0.3(3) . . . . ?
C11 O3 C14 O4 -6.0(2) . . . . ?
C11 O3 C14 C15 173.65(14) . . . . ?
O4 C14 C15 C16 -174.16(16) . . . . ?
O3 C14 C15 C16 6.2(2) . . . . ?
O4 C14 C15 C20 5.6(2) . . . . ?
O3 C14 C15 C20 -174.04(14) . . . . ?
C20 C15 C16 C17 0.1(2) . . . . ?
C14 C15 C16 C17 179.90(15) . . . . ?
C15 C16 C17 C18 0.6(2) . . . . ?
C21 O5 C18 C17 3.1(2) . . . . ?
C21 O5 C18 C19 -176.88(15) . . . . ?
C16 C17 C18 O5 179.64(15) . . . . ?
C16 C17 C18 C19 -0.4(2) . . . . ?
C22 O6 C19 C20 3.6(2) . . . . ?
C22 O6 C19 C18 -175.54(16) . . . . ?
O5 C18 C19 O6 -1.4(2) . . . . ?
C17 C18 C19 O6 178.66(15) . . . . ?
O5 C18 C19 C20 179.44(14) . . . . ?
C17 C18 C19 C20 -0.5(2) . . . . ?
O6 C19 C20 C15 -177.87(15) . . . . ?
C18 C19 C20 C15 1.2(2) . . . . ?
C16 C15 C20 C19 -1.0(2) . . . . ?
C14 C15 C20 C19 179.15(15) . . . . ?
